data_7044700
loop_
_publ_author_name
'Jia, Mingjun'
'Song, Xiaojing'
'Yan, Yan'
'Wang, Yanning'
'Hu, Dianwen'
'Xiao, Lina'
'Yu, Jie-hui'
'Zhang, Wenxiang'

_publ_section_title
;
 Hybrid compounds assembled from copper-triazole complex and
 polyoxometalate acid as advanced catalysts for olefins oxidation with
 oxygen
;
_journal_name_full 'Dalton Transactions'
_journal_paper_doi 10.1039/C7DT03198J
_journal_year 2017
_chemical_formula_sum 'C12 H24 Cu6 Mo24 N24 O80 P2'
_chemical_formula_weight 4530.30
_space_group_crystal_system trigonal
_space_group_IT_number 148
_space_group_name_Hall '-R 3'
_space_group_name_H-M_alt 'R -3 :H'
_symmetry_space_group_name_Hall '-R 3'
_symmetry_space_group_name_H-M 'R -3 :H'
_atom_sites_solution_hydrogens geom
_audit_creation_method SHELXL-2014/7
_audit_update_record
;
2017-11-05 deposited with the CCDC.
2017-11-07 downloaded from the CCDC.
;
_cell_angle_alpha 90
_cell_angle_beta 90
_cell_angle_gamma 120
_cell_formula_units_Z 3
_cell_length_a 17.6135(3)
_cell_length_b 17.6135(3)
_cell_length_c 23.0663(7)
_cell_measurement_reflns_used 8969
_cell_measurement_temperature 296(2)
_cell_measurement_theta_max 28.2864
_cell_measurement_theta_min 2.2138
_cell_volume 6197.3(2)
_computing_cell_refinement 'Bruker SMAR'
_computing_data_collection 'Bruker SMAR'
_computing_data_reduction 'Bruker SMAR'
_computing_structure_refinement 'SHELXL-2014/7 (Sheldrick, 2014)'
_diffrn_ambient_temperature 296(2)
_diffrn_detector_area_resol_mean 9.00cm
_diffrn_measured_fraction_theta_full 1.000
_diffrn_measured_fraction_theta_max 1.000
_diffrn_measurement_device_type 'CCD area detector'
_diffrn_measurement_method 'phi and omega scans'
_diffrn_radiation_type MoK\a
_diffrn_radiation_wavelength 0.71073
_diffrn_reflns_av_R_equivalents 0.0313
_diffrn_reflns_av_unetI/netI 0.0209
_diffrn_reflns_Laue_measured_fraction_full 1.000
_diffrn_reflns_Laue_measured_fraction_max 1.000
_diffrn_reflns_limit_h_max 23
_diffrn_reflns_limit_h_min -16
_diffrn_reflns_limit_k_max 16
_diffrn_reflns_limit_k_min -23
_diffrn_reflns_limit_l_max 30
_diffrn_reflns_limit_l_min -30
_diffrn_reflns_number 15253
_diffrn_reflns_point_group_measured_fraction_full 1.000
_diffrn_reflns_point_group_measured_fraction_max 1.000
_diffrn_reflns_theta_full 25.242
_diffrn_reflns_theta_max 28.286
_diffrn_reflns_theta_min 1.600
_diffrn_source 'fine-focus sealed tube'
_exptl_absorpt_coefficient_mu 5.186
_exptl_absorpt_correction_T_max 0.595
_exptl_absorpt_correction_T_min 0.515
_exptl_absorpt_correction_type empirical
_exptl_absorpt_process_details SADABS
_exptl_crystal_colour black
_exptl_crystal_density_diffrn 3.642
_exptl_crystal_density_method 'not measured'
_exptl_crystal_description block
_exptl_crystal_F_000 6348
_exptl_crystal_size_max 0.13
_exptl_crystal_size_mid 0.11
_exptl_crystal_size_min 0.10
_refine_diff_density_max 1.629
_refine_diff_density_min -2.315
_refine_diff_density_rms 0.259
_refine_ls_extinction_method none
_refine_ls_goodness_of_fit_ref 1.185
_refine_ls_hydrogen_treatment constr
_refine_ls_matrix_type full
_refine_ls_number_parameters 223
_refine_ls_number_reflns 3410
_refine_ls_number_restraints 0
_refine_ls_restrained_S_all 1.185
_refine_ls_R_factor_all 0.0290
_refine_ls_R_factor_gt 0.0267
_refine_ls_shift/su_max 0.001
_refine_ls_shift/su_mean 0.000
_refine_ls_structure_factor_coef Fsqd
_refine_ls_weighting_details 'w=1/[\s^2^(Fo^2^)+(0.0340P)^2^+30.9039P] where P=(Fo^2^+2Fc^2^)/3'
_refine_ls_weighting_scheme calc
_refine_ls_wR_factor_gt 0.0704
_refine_ls_wR_factor_ref 0.0714
_reflns_Friedel_coverage 0.000
_reflns_number_gt 3193
_reflns_number_total 3410
_reflns_threshold_expression 'I > 2\s(I)'
_cod_data_source_file c7dt03198j2.cif
_cod_data_source_block 2-1
_cod_depositor_comments
;

2018-06-12
Z value and formula fixed to values more according to usual
chemical conventions.                 miguel
;
_cod_original_formula_sum 'C6 H12 Cu3 Mo12 N12 O40 P'
_cod_original_formula_weight 2265.15
_cod_original_formula_units_Z 6
_cod_original_cell_volume 6197.3(3)
_cod_database_code 7044700
_shelx_shelxl_version_number 2014/7
_shelx_space_group_comment
;
The symmetry employed for this shelxl refinement is uniquely defined
by the following loop, which should always be used as a source of
symmetry information in preference to the above space-group names.
They are only intended as comments.
;

loop_
_space_group_symop_operation_xyz
'x, y, z'
'-y, x-y, z'
'-x+y, -x, z'
'x+2/3, y+1/3, z+1/3'
'-y+2/3, x-y+1/3, z+1/3'
'-x+y+2/3, -x+1/3, z+1/3'
'x+1/3, y+2/3, z+2/3'
'-y+1/3, x-y+2/3, z+2/3'
'-x+y+1/3, -x+2/3, z+2/3'
'-x, -y, -z'
'y, -x+y, -z'
'x-y, x, -z'
'-x+2/3, -y+1/3, -z+1/3'
'y+2/3, -x+y+1/3, -z+1/3'
'x-y+2/3, x+1/3, -z+1/3'
'-x+1/3, -y+2/3, -z+2/3'
'y+1/3, -x+y+2/3, -z+2/3'
'x-y+1/3, x+2/3, -z+2/3'

loop_
_atom_site_label
_atom_site_type_symbol
_atom_site_fract_x
_atom_site_fract_y
_atom_site_fract_z
_atom_site_U_iso_or_equiv
_atom_site_adp_type
_atom_site_occupancy
_atom_site_site_symmetry_order
_atom_site_calc_flag
_atom_site_refinement_flags_posn
_atom_site_refinement_flags_adp
_atom_site_refinement_flags_occupancy
Mo1 Mo 0.56588(2) 0.36796(2) -0.01073(2) 0.01843(9) Uani 1 1 d . . .
Mo2 Mo 0.44804(2) 0.29275(2) 0.11388(2) 0.01899(9) Uani 1 1 d . . .
Mo3 Mo 0.54220(2) 0.24143(2) 0.24055(2) 0.01957(9) Uani 1 1 d . . .
Mo4 Mo 0.49556(2) 0.11061(2) 0.10554(2) 0.01840(9) Uani 1 1 d . . .
Cu1 Cu 0.60662(4) 0.50078(5) -0.15755(3) 0.04497(17) Uani 1 1 d . . .
P1 P 0.6667 0.3333 0.11218(6) 0.0116(3) Uani 1 3 d S T P
O1 O 0.53818(19) 0.3841(2) -0.07769(12) 0.0268(6) Uani 1 1 d . . .
O2 O 0.57133(18) 0.26678(17) -0.01866(11) 0.0201(5) Uani 1 1 d . . .
O3 O 0.45971(16) 0.31541(18) 0.02927(11) 0.0205(5) Uani 1 1 d . . .
O4 O 0.34051(18) 0.25511(19) 0.12236(13) 0.0274(6) Uani 1 1 d . . .
O5 O 0.45166(17) 0.18763(17) 0.09471(11) 0.0200(5) Uani 1 1 d . . .
O6 O 0.49364(17) 0.41585(17) 0.12182(11) 0.0197(5) Uani 1 1 d . . .
O7 O 0.48362(17) 0.28297(17) 0.18787(11) 0.0207(5) Uani 1 1 d . . .
O8 O 0.46444(19) 0.1907(2) 0.29155(12) 0.0290(6) Uani 1 1 d . . .
O9 O 0.63742(17) 0.23553(17) 0.27053(11) 0.0203(5) Uani 1 1 d . . .
O10 O 0.6667 0.3333 0.17896(17) 0.0150(8) Uani 1 3 d S T P
O11 O 0.51731(17) 0.15543(17) 0.18568(11) 0.0192(5) Uani 1 1 d . . .
O12 O 0.40281(18) 0.01347(18) 0.11295(13) 0.0260(6) Uani 1 1 d . . .
O13 O 0.52127(17) 0.11149(17) 0.02690(11) 0.0206(5) Uani 1 1 d . . .
O14 O 0.63803(15) 0.24075(15) 0.09002(10) 0.0146(5) Uani 1 1 d . . .
N1 N 0.5222(2) 0.4530(3) -0.21713(16) 0.0298(8) Uani 1 1 d . . .
N2 N 0.4612(3) 0.3655(3) -0.22746(17) 0.0341(8) Uani 1 1 d . . .
N3 N 0.4439(3) 0.4428(3) -0.29352(17) 0.0396(9) Uani 1 1 d . . .
N4 N 0.5533(3) 0.5859(3) -0.26466(17) 0.0388(9) Uani 1 1 d . . .
H4B H 0.5946 0.6184 -0.2409 0.047 Uiso 1 1 calc R U .
H4C H 0.5401 0.6095 -0.2927 0.047 Uiso 1 1 calc R U .
C1 C 0.4157(3) 0.3619(4) -0.2728(2) 0.0393(11) Uani 1 1 d . . .
H1B H 0.3703 0.3107 -0.2886 0.047 Uiso 1 1 calc R U .
C2 C 0.5093(3) 0.4985(3) -0.25799(19) 0.0316(9) Uani 1 1 d . . .

loop_
_atom_site_aniso_label
_atom_site_aniso_U_11
_atom_site_aniso_U_22
_atom_site_aniso_U_33
_atom_site_aniso_U_23
_atom_site_aniso_U_13
_atom_site_aniso_U_12
Mo1 0.02104(16) 0.02397(17) 0.01385(15) -0.00026(11) -0.00311(11) 0.01394(13)
Mo2 0.01278(15) 0.02088(16) 0.02353(17) 0.00290(12) 0.00119(11) 0.00857(12)
Mo3 0.01764(15) 0.02252(17) 0.01406(15) 0.00200(11) 0.00350(11) 0.00668(13)
Mo4 0.01579(15) 0.01391(15) 0.02123(16) -0.00064(11) 0.00168(11) 0.00421(12)
Cu1 0.0399(3) 0.0503(4) 0.0423(4) 0.0056(3) -0.0096(3) 0.0208(3)
P1 0.0121(4) 0.0121(4) 0.0107(6) 0.000 0.000 0.0060(2)
O1 0.0288(15) 0.0341(16) 0.0196(13) 0.0010(11) -0.0064(11) 0.0173(13)
O2 0.0225(13) 0.0217(13) 0.0170(12) -0.0026(10) -0.0029(10) 0.0117(11)
O3 0.0168(12) 0.0246(13) 0.0206(13) -0.0016(10) -0.0043(10) 0.0107(11)
O4 0.0155(13) 0.0298(15) 0.0365(16) 0.0027(12) 0.0025(11) 0.0110(12)
O5 0.0204(13) 0.0188(12) 0.0212(13) -0.0004(10) 0.0000(10) 0.0100(11)
O6 0.0169(12) 0.0217(13) 0.0234(13) 0.0007(10) 0.0003(10) 0.0118(11)
O7 0.0211(13) 0.0212(13) 0.0201(12) -0.0002(10) 0.0015(10) 0.0109(11)
O8 0.0244(14) 0.0343(16) 0.0175(13) 0.0020(12) 0.0049(11) 0.0067(13)
O9 0.0231(13) 0.0214(13) 0.0162(12) 0.0041(10) 0.0013(10) 0.0108(11)
O10 0.0160(12) 0.0160(12) 0.0131(19) 0.000 0.000 0.0080(6)
O11 0.0202(13) 0.0192(12) 0.0173(12) 0.0004(10) 0.0000(10) 0.0092(11)
O12 0.0207(13) 0.0182(13) 0.0331(15) 0.0010(11) 0.0034(11) 0.0051(11)
O13 0.0205(13) 0.0197(13) 0.0194(12) -0.0035(10) -0.0016(10) 0.0083(11)
O14 0.0149(11) 0.0133(11) 0.0156(11) -0.0003(9) -0.0003(9) 0.0071(10)
N1 0.0285(18) 0.038(2) 0.0274(17) 0.0050(15) 0.0054(14) 0.0200(17)
N2 0.035(2) 0.037(2) 0.035(2) 0.0005(16) 0.0127(16) 0.0206(18)
N3 0.037(2) 0.057(3) 0.031(2) -0.0065(19) -0.0036(17) 0.028(2)
N4 0.041(2) 0.041(2) 0.034(2) 0.0084(17) -0.0026(17) 0.0215(19)
C1 0.032(2) 0.051(3) 0.033(2) -0.011(2) 0.0047(19) 0.020(2)
C2 0.030(2) 0.046(3) 0.025(2) 0.0027(18) 0.0045(17) 0.024(2)

loop_
_atom_type_symbol
_atom_type_description
_atom_type_scat_dispersion_real
_atom_type_scat_dispersion_imag
_atom_type_scat_source
C C 0.0033 0.0016 'International Tables Vol C Tables 4.2.6.8 and 6.1.1.4'
H H 0.0000 0.0000 'International Tables Vol C Tables 4.2.6.8 and 6.1.1.4'
N N 0.0061 0.0033 'International Tables Vol C Tables 4.2.6.8 and 6.1.1.4'
O O 0.0106 0.0060 'International Tables Vol C Tables 4.2.6.8 and 6.1.1.4'
P P 0.1023 0.0942 'International Tables Vol C Tables 4.2.6.8 and 6.1.1.4'
Cu Cu 0.3201 1.2651 'International Tables Vol C Tables 4.2.6.8 and 6.1.1.4'
Mo Mo -1.6832 0.6857 'International Tables Vol C Tables 4.2.6.8 and 6.1.1.4'

loop_
_geom_angle_atom_site_label_1
_geom_angle_atom_site_label_2
_geom_angle_atom_site_label_3
_geom_angle
_geom_angle_site_symmetry_1
_geom_angle_site_symmetry_3
O1 Mo1 O2 103.41(13) . .
O1 Mo1 O3 103.54(13) . .
O2 Mo1 O3 95.36(12) . .
O1 Mo1 O13 100.01(13) . 3_665
O2 Mo1 O13 155.30(11) . 3_665
O3 Mo1 O13 86.63(11) . 3_665
O1 Mo1 O2 100.16(13) . 3_665
O2 Mo1 O2 84.83(16) . 3_665
O3 Mo1 O2 155.55(11) . 3_665
O13 Mo1 O2 83.42(11) 3_665 3_665
O1 Mo1 O14 171.76(12) . 3_665
O2 Mo1 O14 84.76(10) . 3_665
O3 Mo1 O14 74.23(10) . 3_665
O13 Mo1 O14 72.06(9) 3_665 3_665
O2 Mo1 O14 81.46(9) 3_665 3_665
O4 Mo2 O7 102.90(13) . .
O4 Mo2 O6 100.88(13) . .
O7 Mo2 O6 92.72(11) . .
O4 Mo2 O5 102.68(13) . .
O7 Mo2 O5 86.97(11) . .
O6 Mo2 O5 155.90(11) . .
O4 Mo2 O3 100.22(13) . .
O7 Mo2 O3 156.71(11) . .
O6 Mo2 O3 85.60(11) . .
O5 Mo2 O3 85.30(11) . .
O4 Mo2 O14 171.05(12) . 3_665
O7 Mo2 O14 84.77(10) . 3_665
O6 Mo2 O14 73.85(9) . 3_665
O5 Mo2 O14 82.14(10) . 3_665
O3 Mo2 O14 72.44(9) . 3_665
O8 Mo3 O11 104.28(13) . .
O8 Mo3 O9 103.14(13) . .
O11 Mo3 O9 93.41(12) . .
O8 Mo3 O7 101.00(13) . .
O11 Mo3 O7 85.87(11) . .
O9 Mo3 O7 155.24(11) . .
O8 Mo3 O9 99.35(13) . 3_665
O11 Mo3 O9 155.51(11) . 3_665
O9 Mo3 O9 87.36(16) . 3_665
O7 Mo3 O9 83.38(11) . 3_665
O8 Mo3 O10 170.53(12) . .
O11 Mo3 O10 84.89(10) . .
O9 Mo3 O10 73.54(10) . .
O7 Mo3 O10 81.75(9) . .
O9 Mo3 O10 71.84(9) 3_665 .
O12 Mo4 O13 102.42(13) . .
O12 Mo4 O5 101.91(13) . .
O13 Mo4 O5 92.89(11) . .
O12 Mo4 O6 101.11(13) . 2_655
O13 Mo4 O6 87.87(11) . 2_655
O5 Mo4 O6 156.23(11) . 2_655
O12 Mo4 O11 101.98(13) . .
O13 Mo4 O11 155.47(11) . .
O5 Mo4 O11 84.47(11) . .
O6 Mo4 O11 85.08(11) 2_655 .
O12 Mo4 O14 172.78(11) . .
O13 Mo4 O14 73.62(10) . .
O5 Mo4 O14 84.46(10) . .
O6 Mo4 O14 72.96(9) 2_655 .
O11 Mo4 O14 81.86(9) . .
N1 Cu1 N2 168.07(16) . 17_554
O14 P1 O14 109.48(10) 2_655 3_665
O14 P1 O14 109.48(10) 2_655 .
O14 P1 O14 109.48(10) 3_665 .
O14 P1 O10 109.46(10) 2_655 .
O14 P1 O10 109.46(10) 3_665 .
O14 P1 O10 109.46(10) . .
Mo1 O2 Mo1 152.44(15) . 2_655
Mo1 O3 Mo2 124.39(13) . .
Mo4 O5 Mo2 151.67(15) . .
Mo2 O6 Mo4 124.08(13) . 3_665
Mo2 O7 Mo3 150.61(15) . .
Mo3 O9 Mo3 125.32(13) . 2_655
P1 O10 Mo3 125.81(8) . .
P1 O10 Mo3 125.81(8) . 2_655
Mo3 O10 Mo3 89.23(11) . 2_655
P1 O10 Mo3 125.81(8) . 3_665
Mo3 O10 Mo3 89.23(11) . 3_665
Mo3 O10 Mo3 89.23(11) 2_655 3_665
Mo3 O11 Mo4 152.66(15) . .
Mo4 O13 Mo1 125.08(13) . 2_655
P1 O14 Mo2 125.72(13) . 2_655
P1 O14 Mo1 126.09(14) . 2_655
Mo2 O14 Mo1 88.94(8) 2_655 2_655
P1 O14 Mo4 126.03(13) . .
Mo2 O14 Mo4 89.07(8) 2_655 .
Mo1 O14 Mo4 89.08(8) 2_655 .
C2 N1 N2 106.1(4) . .
C2 N1 Cu1 125.6(3) . .
N2 N1 Cu1 128.3(3) . .
C1 N2 N1 107.9(4) . .
C1 N2 Cu1 127.5(4) . 18_544
N1 N2 Cu1 123.9(3) . 18_544
C1 N3 C2 106.5(4) . .
N2 C1 N3 110.1(5) . .
N1 C2 N4 126.8(4) . .
N1 C2 N3 109.4(4) . .
N4 C2 N3 123.8(4) . .

loop_
_geom_bond_atom_site_label_1
_geom_bond_atom_site_label_2
_geom_bond_distance
_geom_bond_site_symmetry_2
Mo1 O1 1.686(3) .
Mo1 O2 1.841(3) .
Mo1 O3 1.864(3) .
Mo1 O13 1.977(3) 3_665
Mo1 O2 1.986(3) 3_665
Mo1 O14 2.429(2) 3_665
Mo2 O4 1.676(3) .
Mo2 O7 1.856(3) .
Mo2 O6 1.908(3) .
Mo2 O5 1.935(3) .
Mo2 O3 1.982(3) .
Mo2 O14 2.427(2) 3_665
Mo3 O8 1.683(3) .
Mo3 O11 1.851(3) .
Mo3 O9 1.865(3) .
Mo3 O7 1.957(3) .
Mo3 O9 1.975(3) 3_665
Mo3 O10 2.428(2) .
Mo4 O12 1.682(3) .
Mo4 O13 1.868(3) .
Mo4 O5 1.884(3) .
Mo4 O6 1.952(3) 2_655
Mo4 O11 1.971(3) .
Mo4 O14 2.435(2) .
Cu1 N1 1.886(4) .
Cu1 N2 1.892(4) 17_554
P1 O14 1.534(2) 2_655
P1 O14 1.534(2) 3_665
P1 O14 1.534(2) .
P1 O10 1.541(4) .
O2 Mo1 1.986(3) 2_655
O6 Mo4 1.952(3) 3_665
O9 Mo3 1.975(3) 2_655
O10 Mo3 2.428(2) 2_655
O10 Mo3 2.428(2) 3_665
O13 Mo1 1.977(3) 2_655
O14 Mo2 2.427(2) 2_655
O14 Mo1 2.429(2) 2_655
N1 C2 1.328(6) .
N1 N2 1.389(5) .
N2 C1 1.299(6) .
N2 Cu1 1.892(4) 18_544
N3 C1 1.341(7) .
N3 C2 1.353(6) .
N4 C2 1.342(6) .
